data_7012485
loop_
_publ_author_name
'Li, Qing-Shan'
'Xu, Feng-Bo'
'Cui, Da-Jun'
'Yu, Kai'
'Zeng, Xian-Shun'
'Leng, Xue-Bing'
'Song, Hai-Bin'
'Zhang, Zheng-Zhi'

_publ_section_title
;
 Heterobimetallic Pt(ii)--M(i)&#x00A0;(M = Cu, Ag) eight-membered
 macrocyclic complexes with large-bite P,N-ligand bridgesElectronic
 supplementary information (ESI) available: UV-vis absorption spectra
 and the fluorescence excitation and emission spectra of complexes 3
 and 5. See http://www.rsc.org/suppdata/dt/b2/b211301p/
;
_journal_issue 8
_journal_name_full 'Dalton Transactions'
_journal_page_first 1551
_journal_paper_doi 10.1039/b211301p
_journal_year 2003
_chemical_formula_sum 'C66 H56 N4 P2 Pt'
_chemical_formula_weight 1162.18
_chemical_name_systematic
; 
? 
;
_space_group_IT_number 14
_symmetry_cell_setting monoclinic
_symmetry_space_group_name_Hall '-P 2ybc'
_symmetry_space_group_name_H-M 'P 1 21/c 1'
_atom_sites_solution_hydrogens geom
_atom_sites_solution_primary direct
_atom_sites_solution_secondary difmap
_audit_creation_method SHELXL-97
_cell_angle_alpha 90.00
_cell_angle_beta 95.618(2)
_cell_angle_gamma 90.00
_cell_formula_units_Z 2
_cell_length_a 9.3607(9)
_cell_length_b 10.6329(10)
_cell_length_c 27.735(3)
_cell_measurement_temperature 293(2)
_cell_volume 2747.2(5)
_computing_cell_refinement 'Bruker SMART'
_computing_data_collection 'Bruker SMART'
_computing_data_reduction 'Bruker SHELXTL'
_computing_molecular_graphics 'Bruker SHELXTL'
_computing_publication_material 'Bruker SHELXTL'
_computing_structure_refinement 'SHELXL-97 (Sheldrick, 1997)'
_computing_structure_solution 'SHELXS-97 (Sheldrick, 1990)'
_diffrn_ambient_temperature 293(2)
_diffrn_measured_fraction_theta_full 0.528
_diffrn_measured_fraction_theta_max 0.528
_diffrn_measurement_device_type 'CCD area detector'
_diffrn_measurement_method 'phi and omega scans'
_diffrn_radiation_monochromator graphite
_diffrn_radiation_source 'fine-focus sealed tube'
_diffrn_radiation_type MoK\a
_diffrn_radiation_wavelength 0.71073
_diffrn_reflns_av_R_equivalents 0.0369
_diffrn_reflns_av_sigmaI/netI 0.0452
_diffrn_reflns_limit_h_max 11
_diffrn_reflns_limit_h_min -11
_diffrn_reflns_limit_k_max 7
_diffrn_reflns_limit_k_min -12
_diffrn_reflns_limit_l_max 33
_diffrn_reflns_limit_l_min -32
_diffrn_reflns_number 5835
_diffrn_reflns_theta_full 25.39
_diffrn_reflns_theta_max 25.39
_diffrn_reflns_theta_min 1.48
_exptl_absorpt_coefficient_mu 2.657
_exptl_absorpt_correction_T_max 0.9739
_exptl_absorpt_correction_T_min 0.5029
_exptl_absorpt_correction_type multi-scan
_exptl_absorpt_process_details SADABS
_exptl_crystal_density_diffrn 1.405
_exptl_crystal_density_method 'not measured'
_exptl_crystal_F_000 1176
_exptl_crystal_size_max 0.30
_exptl_crystal_size_mid 0.25
_exptl_crystal_size_min 0.01
_refine_diff_density_max 1.206
_refine_diff_density_min -0.847
_refine_diff_density_rms 0.121
_refine_ls_extinction_method none
_refine_ls_goodness_of_fit_ref 1.149
_refine_ls_hydrogen_treatment mixed
_refine_ls_matrix_type full
_refine_ls_number_parameters 359
_refine_ls_number_reflns 2664
_refine_ls_number_restraints 0
_refine_ls_restrained_S_all 1.149
_refine_ls_R_factor_all 0.0255
_refine_ls_R_factor_gt 0.0242
_refine_ls_shift/su_max 0.756
_refine_ls_shift/su_mean 0.004
_refine_ls_structure_factor_coef Fsqd
_refine_ls_weighting_details 'calc w=1/[\s^2^(Fo^2^)+(0.0418P)^2^+0.0000P] where P=(Fo^2^+2Fc^2^)/3'
_refine_ls_weighting_scheme calc
_refine_ls_wR_factor_gt 0.0555
_refine_ls_wR_factor_ref 0.0732
_reflns_number_gt 2654
_reflns_number_total 2664
_reflns_threshold_expression >2sigma(I)
_cod_data_source_file b211301p.txt
_cod_data_source_block complex_3
_cod_depositor_comments
;
The following automatic conversions were performed:
'_symmetry_cell_setting' value 'Monoclinic' changed to 'monoclinic'
according to '/home/saulius/struct/CIF-dictionaries/cif_core.dic'
dictionary named 'cif_core.dic' version 2.4.1 from
2010-06-29.

'_exptl_absorpt_correction_type' value 'MULTI-SCAN' changed
to 'multi-scan' according to
'/home/saulius/struct/CIF-dictionaries/cif_core.dic' dictionary named
'cif_core.dic' version 2.4.1 from 2010-06-29.

Automatic conversion script
Id: cif_fix_enum 1527 2010-12-29 10:47:43Z saulius 
;
_cod_original_sg_symbol_H-M P2(1)/c
_cod_database_code 7012485

loop_
_symmetry_equiv_pos_as_xyz
'x, y, z'
'-x, y+1/2, -z+1/2'
'-x, -y, -z'
'x, -y-1/2, z-1/2'

loop_
_atom_site_label
_atom_site_type_symbol
_atom_site_fract_x
_atom_site_fract_y
_atom_site_fract_z
_atom_site_U_iso_or_equiv
_atom_site_adp_type
_atom_site_occupancy
_atom_site_symmetry_multiplicity
_atom_site_calc_flag
_atom_site_refinement_flags
_atom_site_disorder_assembly
_atom_site_disorder_group
Pt1 Pt 0.0000 0.0000 0.0000 0.02786(14) Uani 1 2 d S . .
P1 P 0.08421(19) 0.14274(17) 0.05851(7) 0.0281(4) Uani 1 1 d . . .
N1 N 0.1895(9) 0.0297(7) 0.1455(3) 0.045(3) Uani 1 1 d . . .
N2 N 0.2741(12) 0.2206(10) 0.1760(3) 0.076(3) Uani 1 1 d . . .
C1 C 0.2735(8) 0.1794(7) 0.0589(3) 0.0325(16) Uani 1 1 d . . .
C2 C 0.3658(8) 0.0813(8) 0.0517(3) 0.043(2) Uani 1 1 d . . .
H2A H 0.3292 0.0015 0.0445 0.044(17) Uiso 1 1 d R . .
C3 C 0.5137(9) 0.1021(10) 0.0555(3) 0.052(2) Uani 1 1 d . . .
H3A H 0.5757 0.0352 0.0517 0.07(3) Uiso 1 1 d R . .
C4 C 0.5717(18) 0.2201(19) 0.0674(9) 0.060(5) Uani 1 1 d . . .
H4A H 0.6703 0.2334 0.0695 0.09(4) Uiso 1 1 d R . .
C5 C 0.4757(12) 0.3193(11) 0.0718(6) 0.070(3) Uani 1 1 d . . .
H5A H 0.5128 0.3996 0.0778 0.09(4) Uiso 1 1 d R . .
C6 C 0.3303(9) 0.2989(8) 0.0682(3) 0.048(2) Uani 1 1 d . . .
H6A H 0.2691 0.3659 0.0727 0.03(2) Uiso 1 1 d R . .
C7 C -0.0166(7) 0.2889(7) 0.0517(3) 0.0322(16) Uani 1 1 d . . .
C8 C -0.0207(10) 0.3758(9) 0.0892(3) 0.050(2) Uani 1 1 d . . .
H8A H 0.0321 0.3615 0.1189 0.10(4) Uiso 1 1 d R . .
C9 C -0.1040(10) 0.485(4) 0.0822(5) 0.063(7) Uani 1 1 d . . .
H9A H -0.1053 0.5425 0.1073 0.12(7) Uiso 1 1 d R . .
C10 C -0.1812(10) 0.508(10) 0.0388(4) 0.057(7) Uani 1 1 d . . .
H10A H -0.2376 0.5797 0.0346 0.07(3) Uiso 1 1 d R . .
C11 C -0.1772(10) 0.4213(9) 0.0019(4) 0.058(3) Uani 1 1 d . . .
H11A H -0.2298 0.4367 -0.0277 0.04(2) Uiso 1 1 d R . .
C12 C -0.0969(9) 0.3129(8) 0.0078(3) 0.0424(19) Uani 1 1 d . . .
H12A H -0.0946 0.2566 -0.0178 0.13(6) Uiso 1 1 d R . .
C13 C 0.0666(8) 0.0956(8) 0.1232(3) 0.0378(18) Uani 1 1 d . . .
H13A H 0.0496 0.1703 0.1418 0.10(4) Uiso 1 1 d R . .
H13B H -0.0166 0.0415 0.1237 0.04(2) Uiso 1 1 d R . .
C14 C 0.3006(11) 0.0990(13) 0.1701(4) 0.066(3) Uani 1 1 d . . .
C15 C 0.4294(15) 0.037(6) 0.1875(5) 0.12(3) Uani 1 1 d . . .
H15A H 0.4432 -0.0494 0.1844 0.04(6) Uiso 1 1 d R . .
C16 C 0.534(2) 0.120(3) 0.2087(7) 0.155(11) Uani 1 1 d . . .
H16A H 0.6222 0.0854 0.2201 0.22(10) Uiso 1 1 d R . .
C17 C 0.511(3) 0.243(3) 0.2143(7) 0.164(14) Uani 1 1 d . . .
H17A H 0.5833 0.2952 0.2286 0.16(7) Uiso 1 1 d R . .
C18 C 0.381(2) 0.2900(19) 0.1980(5) 0.118(7) Uani 1 1 d . . .
H18A H 0.3649 0.3755 0.2024 0.11(6) Uiso 1 1 d R . .
C19 C 0.1990(13) -0.1018(11) 0.1371(4) 0.054(3) Uani 1 1 d . . .
H19A H 0.2969 -0.1214 0.1311 0.06(3) Uiso 1 1 d R . .
H19B H 0.1377 -0.1222 0.1079 0.04(3) Uiso 1 1 d R . .
C20 C 0.1585(10) -0.1875(9) 0.1776(3) 0.049(2) Uani 1 1 d . . .
C21 C 0.1317(11) -0.1405(11) 0.2218(4) 0.062(3) Uani 1 1 d . . .
H21A H 0.1417 -0.0548 0.2279 0.09(4) Uiso 1 1 d R . .
C22 C 0.0919(14) -0.2201(14) 0.2577(5) 0.083(4) Uani 1 1 d . . .
H22A H 0.0738 -0.1871 0.2876 0.10(4) Uiso 1 1 d R . .
C23 C 0.0776(14) -0.3456(14) 0.2493(5) 0.085(4) Uani 1 1 d . . .
H23A H 0.0500 -0.3988 0.2733 0.13(5) Uiso 1 1 d R . .
C24 C 0.1035(13) -0.3932(12) 0.2058(5) 0.080(4) Uani 1 1 d . . .
H24A H 0.0955 -0.4792 0.2001 0.11(4) Uiso 1 1 d R . .
C25 C 0.1444(11) -0.3145(10) 0.1702(4) 0.065(3) Uani 1 1 d . . .
H25A H 0.1620 -0.3478 0.1403 0.06(3) Uiso 1 1 d R . .
C26 C -0.1212(8) -0.0873(7) 0.0460(3) 0.0347(17) Uani 1 1 d . . .
C27 C -0.1931(8) -0.1390(8) 0.0723(3) 0.0371(17) Uani 1 1 d . . .
C28 C -0.2864(8) -0.2063(7) 0.1023(3) 0.0377(18) Uani 1 1 d . . .
C29 C -0.421(3) -0.258(2) 0.0820(8) 0.065(6) Uani 1 1 d . . .
H29A H -0.4514 -0.2434 0.0496 0.00(2) Uiso 1 1 d R . .
C30 C -0.5020(12) -0.3241(12) 0.1120(5) 0.070(3) Uani 1 1 d . . .
H30A H -0.5897 -0.3553 0.0984 0.09(4) Uiso 1 1 d R . .
C31 C -0.4595(13) -0.3453(12) 0.1585(5) 0.079(4) Uani 1 1 d . . .
H31A H -0.5174 -0.3923 0.1772 0.11(5) Uiso 1 1 d R . .
C32 C -0.3312(12) -0.2992(13) 0.1792(4) 0.078(4) Uani 1 1 d . . .
H32A H -0.3021 -0.3148 0.2116 0.11(5) Uiso 1 1 d R . .
C33 C -0.2454(10) -0.2299(11) 0.1510(3) 0.057(2) Uani 1 1 d . . .
H33A H -0.1591 -0.1976 0.1653 0.06(3) Uiso 1 1 d R . .

loop_
_atom_site_aniso_label
_atom_site_aniso_U_11
_atom_site_aniso_U_22
_atom_site_aniso_U_33
_atom_site_aniso_U_23
_atom_site_aniso_U_13
_atom_site_aniso_U_12
Pt1 0.0279(2) 0.0253(2) 0.03120(19) -0.0065(11) 0.00723(14) -0.0129(9)
P1 0.0279(9) 0.0264(9) 0.0305(10) -0.0001(7) 0.0050(7) 0.0005(7)
N1 0.058(4) 0.027(10) 0.048(4) 0.008(4) -0.008(3) -0.001(4)
N2 0.094(8) 0.081(7) 0.052(5) -0.008(5) 0.002(5) -0.036(6)
C1 0.030(4) 0.036(4) 0.031(4) 0.006(3) 0.002(3) -0.001(3)
C2 0.037(4) 0.037(5) 0.055(5) 0.004(4) 0.010(4) 0.004(4)
C3 0.031(4) 0.069(6) 0.057(6) 0.005(5) 0.005(4) 0.011(5)
C4 0.018(5) 0.076(16) 0.085(12) 0.027(12) 0.008(6) 0.006(7)
C5 0.044(6) 0.043(6) 0.123(12) -0.009(7) 0.016(7) -0.015(5)
C6 0.037(4) 0.035(4) 0.070(6) 0.001(4) 0.006(4) 0.000(4)
C7 0.023(3) 0.033(4) 0.042(4) -0.001(3) 0.008(3) -0.002(3)
C8 0.058(5) 0.049(5) 0.043(5) -0.011(4) 0.003(4) 0.010(4)
C9 0.070(6) 0.04(2) 0.075(6) -0.021(10) 0.016(5) 0.015(9)
C10 0.050(4) 0.03(2) 0.087(6) 0.006(16) 0.007(4) 0.007(16)
C11 0.054(5) 0.048(6) 0.070(7) 0.004(5) -0.005(5) 0.014(5)
C12 0.046(5) 0.032(4) 0.049(5) -0.003(4) 0.000(4) 0.007(4)
C13 0.040(5) 0.046(5) 0.027(4) 0.001(3) 0.004(3) -0.002(4)
C14 0.059(6) 0.095(9) 0.043(6) 0.010(6) 0.005(5) -0.018(6)
C15 0.067(9) 0.22(7) 0.074(12) 0.05(2) -0.006(6) -0.002(12)
C16 0.064(10) 0.33(4) 0.067(11) 0.016(18) -0.016(8) -0.052(17)
C17 0.124(18) 0.29(4) 0.069(11) -0.021(18) -0.010(11) -0.13(2)
C18 0.140(15) 0.146(16) 0.066(9) -0.016(9) -0.003(9) -0.097(13)
C19 0.063(7) 0.050(9) 0.052(7) 0.012(6) 0.013(5) 0.010(6)
C20 0.038(5) 0.051(5) 0.058(6) 0.009(5) 0.000(4) 0.003(4)
C21 0.071(7) 0.056(6) 0.060(6) 0.011(5) 0.012(5) 0.010(5)
C22 0.094(9) 0.096(10) 0.064(8) 0.018(7) 0.028(7) 0.001(8)
C23 0.086(9) 0.097(10) 0.070(8) 0.033(8) 0.007(7) -0.019(8)
C24 0.076(8) 0.060(7) 0.103(10) 0.021(7) 0.003(7) -0.022(6)
C25 0.060(6) 0.057(6) 0.078(8) -0.001(6) 0.006(5) -0.007(5)
C26 0.035(4) 0.033(4) 0.035(4) -0.007(3) 0.000(3) 0.004(3)
C27 0.032(4) 0.041(4) 0.040(4) -0.002(4) 0.008(3) -0.001(3)
C28 0.033(4) 0.033(4) 0.050(5) -0.003(4) 0.018(4) -0.001(3)
C29 0.088(12) 0.039(8) 0.074(13) 0.000(7) 0.033(10) -0.001(7)
C30 0.050(6) 0.072(8) 0.091(9) -0.007(7) 0.025(7) -0.026(6)
C31 0.079(8) 0.081(8) 0.086(9) 0.029(7) 0.047(7) -0.007(7)
C32 0.065(7) 0.112(10) 0.062(7) 0.029(7) 0.029(6) -0.002(7)
C33 0.042(5) 0.079(7) 0.051(6) 0.012(5) 0.009(4) -0.002(5)

loop_
_atom_type_symbol
_atom_type_description
_atom_type_scat_dispersion_real
_atom_type_scat_dispersion_imag
_atom_type_scat_source
C C 0.0033 0.0016 'International Tables Vol C Tables 4.2.6.8 and 6.1.1.4'
H H 0.0000 0.0000 'International Tables Vol C Tables 4.2.6.8 and 6.1.1.4'
N N 0.0061 0.0033 'International Tables Vol C Tables 4.2.6.8 and 6.1.1.4'
P P 0.1023 0.0942 'International Tables Vol C Tables 4.2.6.8 and 6.1.1.4'
Pt Pt -1.7033 8.3905 'International Tables Vol C Tables 4.2.6.8 and 6.1.1.4'

loop_
_geom_angle_atom_site_label_1
_geom_angle_atom_site_label_2
_geom_angle_atom_site_label_3
_geom_angle
_geom_angle_site_symmetry_1
_geom_angle_site_symmetry_3
_geom_angle_publ_flag
C26 Pt1 C26 180.0(5) . 3 ?
C26 Pt1 P1 91.9(2) . . ?
C26 Pt1 P1 88.1(2) 3 . ?
C26 Pt1 P1 88.1(2) . 3 ?
C26 Pt1 P1 91.9(2) 3 3 ?
P1 Pt1 P1 180.00(10) . 3 ?
C1 P1 C7 108.3(3) . . ?
C1 P1 C13 103.2(3) . . ?
C7 P1 C13 103.5(4) . . ?
C1 P1 Pt1 114.4(3) . . ?
C7 P1 Pt1 110.6(3) . . ?
C13 P1 Pt1 116.0(3) . . ?
C14 N1 C19 122.9(10) . . ?
C14 N1 C13 118.7(8) . . ?
C19 N1 C13 118.0(10) . . ?
C14 N2 C18 116.9(14) . . ?
C2 C1 C6 118.9(7) . . ?
C2 C1 P1 117.5(6) . . ?
C6 C1 P1 123.6(6) . . ?
C1 C2 C3 120.0(8) . . ?
C1 C2 H2A 119.9 . . ?
C3 C2 H2A 120.2 . . ?
C4 C3 C2 121.4(10) . . ?
C4 C3 H3A 118.8 . . ?
C2 C3 H3A 119.7 . . ?
C3 C4 C5 117.5(13) . . ?
C3 C4 H4A 120.9 . . ?
C5 C4 H4A 121.4 . . ?
C6 C5 C4 121.0(11) . . ?
C6 C5 H5A 120.5 . . ?
C4 C5 H5A 118.4 . . ?
C5 C6 C1 121.0(9) . . ?
C5 C6 H6A 119.3 . . ?
C1 C6 H6A 119.7 . . ?
C12 C7 C8 118.7(7) . . ?
C12 C7 P1 118.6(6) . . ?
C8 C7 P1 122.7(6) . . ?
C7 C8 C9 120.0(10) . . ?
C7 C8 H8A 120.1 . . ?
C9 C8 H8A 119.9 . . ?
C10 C9 C8 121(4) . . ?
C10 C9 H9A 119.7 . . ?
C8 C9 H9A 119.5 . . ?
C9 C10 C11 119(7) . . ?
C9 C10 H10A 120.4 . . ?
C11 C10 H10A 120.7 . . ?
C12 C11 C10 122(3) . . ?
C12 C11 H11A 119.2 . . ?
C10 C11 H11A 119.2 . . ?
C11 C12 C7 120.0(8) . . ?
C11 C12 H12A 120.1 . . ?
C7 C12 H12A 119.9 . . ?
N1 C13 P1 113.5(6) . . ?
N1 C13 H13A 109.7 . . ?
P1 C13 H13A 108.9 . . ?
N1 C13 H13B 108.4 . . ?
P1 C13 H13B 108.5 . . ?
H13A C13 H13B 107.7 . . ?
N2 C14 N1 115.7(10) . . ?
N2 C14 C15 125(2) . . ?
N1 C14 C15 119(2) . . ?
C16 C15 C14 112(4) . . ?
C16 C15 H15A 124.1 . . ?
C14 C15 H15A 123.4 . . ?
C17 C16 C15 124(3) . . ?
C17 C16 H16A 119.5 . . ?
C15 C16 H16A 116.8 . . ?
C16 C17 C18 117.9(19) . . ?
C16 C17 H17A 121.0 . . ?
C18 C17 H17A 121.1 . . ?
N2 C18 C17 124(2) . . ?
N2 C18 H18A 118.6 . . ?
C17 C18 H18A 117.6 . . ?
N1 C19 C20 116.3(10) . . ?
N1 C19 H19A 108.3 . . ?
C20 C19 H19A 107.8 . . ?
N1 C19 H19B 108.4 . . ?
C20 C19 H19B 108.2 . . ?
H19A C19 H19B 107.5 . . ?
C25 C20 C21 118.1(10) . . ?
C25 C20 C19 120.4(10) . . ?
C21 C20 C19 121.5(10) . . ?
C20 C21 C22 120.4(11) . . ?
C20 C21 H21A 119.7 . . ?
C22 C21 H21A 119.9 . . ?
C23 C22 C21 120.4(12) . . ?
C23 C22 H22A 120.0 . . ?
C21 C22 H22A 119.6 . . ?
C24 C23 C22 119.9(11) . . ?
C24 C23 H23A 119.8 . . ?
C22 C23 H23A 120.3 . . ?
C23 C24 C25 119.9(12) . . ?
C23 C24 H24A 120.1 . . ?
C25 C24 H24A 120.0 . . ?
C20 C25 C24 121.4(12) . . ?
C20 C25 H25A 119.1 . . ?
C24 C25 H25A 119.5 . . ?
C27 C26 Pt1 179.0(7) . . ?
C26 C27 C28 176.7(9) . . ?
C33 C28 C29 117.5(10) . . ?
C33 C28 C27 121.4(8) . . ?
C29 C28 C27 121.0(10) . . ?
C30 C29 C28 118.2(17) . . ?
C30 C29 H29A 122.0 . . ?
C28 C29 H29A 119.7 . . ?
C31 C30 C29 122.8(15) . . ?
C31 C30 H30A 120.0 . . ?
C29 C30 H30A 117.2 . . ?
C30 C31 C32 120.7(10) . . ?
C30 C31 H31A 119.7 . . ?
C32 C31 H31A 119.6 . . ?
C31 C32 C33 119.2(11) . . ?
C31 C32 H32A 120.1 . . ?
C33 C32 H32A 120.7 . . ?
C32 C33 C28 121.5(10) . . ?
C32 C33 H33A 118.7 . . ?
C28 C33 H33A 119.7 . . ?

loop_
_geom_bond_atom_site_label_1
_geom_bond_atom_site_label_2
_geom_bond_distance
_geom_bond_site_symmetry_2
_geom_bond_publ_flag
Pt1 C26 2.015(8) . ?
Pt1 C26 2.015(8) 3 ?
Pt1 P1 2.3039(19) . ?
Pt1 P1 2.3039(19) 3 ?
P1 C1 1.813(7) . ?
P1 C7 1.819(8) . ?
P1 C13 1.885(7) . ?
N1 C14 1.397(14) . ?
N1 C19 1.422(16) . ?
N1 C13 1.435(12) . ?
N2 C14 1.329(16) . ?
N2 C18 1.339(15) . ?
C1 C2 1.382(11) . ?
C1 C6 1.392(11) . ?
C2 C3 1.396(12) . ?
C2 H2A 0.9298 . ?
C3 C4 1.39(2) . ?
C3 H3A 0.9307 . ?
C4 C5 1.40(2) . ?
C4 H4A 0.9299 . ?
C5 C6 1.373(13) . ?
C5 H5A 0.9305 . ?
C6 H6A 0.9298 . ?
C7 C12 1.390(11) . ?
C7 C8 1.395(11) . ?
C8 C9 1.40(4) . ?
C8 H8A 0.9302 . ?
C9 C10 1.36(3) . ?
C9 H9A 0.9295 . ?
C10 C11 1.38(7) . ?
C10 H10A 0.9300 . ?
C11 C12 1.377(12) . ?
C11 H11A 0.9298 . ?
C12 H12A 0.9301 . ?
C13 H13A 0.9693 . ?
C13 H13B 0.9695 . ?
C14 C15 1.42(3) . ?
C15 C16 1.41(5) . ?
C15 H15A 0.9299 . ?
C16 C17 1.34(4) . ?
C16 H16A 0.9305 . ?
C17 C18 1.36(3) . ?
C17 H17A 0.9300 . ?
C18 H18A 0.9309 . ?
C19 C20 1.523(14) . ?
C19 H19A 0.9698 . ?
C19 H19B 0.9697 . ?
C20 C25 1.370(15) . ?
C20 C21 1.371(14) . ?
C21 C22 1.384(15) . ?
C21 H21A 0.9299 . ?
C22 C23 1.359(19) . ?
C22 H22A 0.9311 . ?
C23 C24 1.352(18) . ?
C23 H23A 0.9292 . ?
C24 C25 1.378(16) . ?
C24 H24A 0.9298 . ?
C25 H25A 0.9301 . ?
C26 C27 1.176(10) . ?
C27 C28 1.454(10) . ?
C28 C33 1.389(13) . ?
C28 C29 1.43(3) . ?
C29 C30 1.38(2) . ?
C29 H29A 0.9290 . ?
C30 C31 1.333(18) . ?
C30 H30A 0.9304 . ?
C31 C32 1.369(18) . ?
C31 H31A 0.9314 . ?
C32 C33 1.386(13) . ?
C32 H32A 0.9304 . ?
C33 H33A 0.9309 . ?

loop_
_geom_torsion_atom_site_label_1
_geom_torsion_atom_site_label_2
_geom_torsion_atom_site_label_3
_geom_torsion_atom_site_label_4
_geom_torsion
_geom_torsion_site_symmetry_1
_geom_torsion_site_symmetry_2
_geom_torsion_site_symmetry_3
_geom_torsion_site_symmetry_4
_geom_torsion_publ_flag
C26 Pt1 P1 C1 139.5(3) . . . . ?
C26 Pt1 P1 C1 -40.5(3) 3 . . . ?
P1 Pt1 P1 C1 174(13) 3 . . . ?
C26 Pt1 P1 C7 -97.9(3) . . . . ?
C26 Pt1 P1 C7 82.1(3) 3 . . . ?
P1 Pt1 P1 C7 -64(12) 3 . . . ?
C26 Pt1 P1 C13 19.5(4) . . . . ?
C26 Pt1 P1 C13 -160.5(4) 3 . . . ?
P1 Pt1 P1 C13 54(15) 3 . . . ?
C7 P1 C1 C2 -164.4(6) . . . . ?
C13 P1 C1 C2 86.3(7) . . . . ?
Pt1 P1 C1 C2 -40.6(7) . . . . ?
C7 P1 C1 C6 18.8(8) . . . . ?
C13 P1 C1 C6 -90.5(8) . . . . ?
Pt1 P1 C1 C6 142.5(7) . . . . ?
C6 C1 C2 C3 2.1(12) . . . . ?
P1 C1 C2 C3 -174.9(7) . . . . ?
C1 C2 C3 C4 1.3(17) . . . . ?
C2 C3 C4 C5 -5(3) . . . . ?
C3 C4 C5 C6 5(3) . . . . ?
C4 C5 C6 C1 -1(2) . . . . ?
C2 C1 C6 C5 -2.0(14) . . . . ?
P1 C1 C6 C5 174.8(9) . . . . ?
C1 P1 C7 C12 108.1(6) . . . . ?
C13 P1 C7 C12 -142.8(6) . . . . ?
Pt1 P1 C7 C12 -17.9(7) . . . . ?
C1 P1 C7 C8 -74.2(7) . . . . ?
C13 P1 C7 C8 34.9(7) . . . . ?
Pt1 P1 C7 C8 159.8(6) . . . . ?
C12 C7 C8 C9 -0.2(16) . . . . ?
P1 C7 C8 C9 -177.9(12) . . . . ?
C7 C8 C9 C10 0(4) . . . . ?
C8 C9 C10 C11 1(5) . . . . ?
C9 C10 C11 C12 0(5) . . . . ?
C10 C11 C12 C7 0(3) . . . . ?
C8 C7 C12 C11 0.6(12) . . . . ?
P1 C7 C12 C11 178.4(7) . . . . ?
C14 N1 C13 P1 90.1(9) . . . . ?
C19 N1 C13 P1 -83.3(11) . . . . ?
C1 P1 C13 N1 -35.1(7) . . . . ?
C7 P1 C13 N1 -147.9(6) . . . . ?
Pt1 P1 C13 N1 90.8(6) . . . . ?
C18 N2 C14 N1 -177.9(10) . . . . ?
C18 N2 C14 C15 4(2) . . . . ?
C19 N1 C14 N2 -178.5(11) . . . . ?
C13 N1 C14 N2 8.4(14) . . . . ?
C19 N1 C14 C15 0.2(19) . . . . ?
C13 N1 C14 C15 -172.9(13) . . . . ?
N2 C14 C15 C16 -5(2) . . . . ?
N1 C14 C15 C16 176.3(13) . . . . ?
C14 C15 C16 C17 4(3) . . . . ?
C15 C16 C17 C18 -1(4) . . . . ?
C14 N2 C18 C17 0(2) . . . . ?
C16 C17 C18 N2 -1(3) . . . . ?
C14 N1 C19 C20 85.6(14) . . . . ?
C13 N1 C19 C20 -101.3(12) . . . . ?
N1 C19 C20 C25 170.6(10) . . . . ?
N1 C19 C20 C21 -7.8(16) . . . . ?
C25 C20 C21 C22 0.1(16) . . . . ?
C19 C20 C21 C22 178.5(11) . . . . ?
C20 C21 C22 C23 -1(2) . . . . ?
C21 C22 C23 C24 1(2) . . . . ?
C22 C23 C24 C25 0(2) . . . . ?
C21 C20 C25 C24 0.5(16) . . . . ?
C19 C20 C25 C24 -178.0(10) . . . . ?
C23 C24 C25 C20 -0.6(18) . . . . ?
C26 Pt1 C26 C27 10(89) 3 . . . ?
P1 Pt1 C26 C27 161(41) . . . . ?
P1 Pt1 C26 C27 -19(41) 3 . . . ?
Pt1 C26 C27 C28 4(53) . . . . ?
C26 C27 C28 C33 157(14) . . . . ?
C26 C27 C28 C29 -19(15) . . . . ?
C33 C28 C29 C30 1(2) . . . . ?
C27 C28 C29 C30 177.8(13) . . . . ?
C28 C29 C30 C31 -2(3) . . . . ?
C29 C30 C31 C32 1(2) . . . . ?
C30 C31 C32 C33 0(2) . . . . ?
C31 C32 C33 C28 -0.1(18) . . . . ?
C29 C28 C33 C32 -0.6(18) . . . . ?
C27 C28 C33 C32 -177.0(10) . . . . ?
